data_1538312
loop_
_publ_author_name
'Lundgren, G.'

_publ_section_title
;
 On the crystal structure of a zirconium hydroxide chromate
;
_journal_name_full 'Arkiv foer Kemi'
_journal_page_first 59
_journal_page_last 85
_journal_volume 13
_journal_year 1958
_chemical_formula_sum 'Cr5 H10 O28 Zr4'
_chemical_name_systematic 'Zr4 (O H)6 (Cr O4)5 (H2 O)2'
_space_group_IT_number 58
_symmetry_space_group_name_Hall '-P 2 2n'
_symmetry_space_group_name_H-M 'P n n m'
_cell_angle_alpha 90
_cell_angle_beta 90
_cell_angle_gamma 90
_cell_formula_units_Z 2
_cell_length_a 11.63
_cell_length_b 13.65
_cell_length_c 6.878
_cell_volume 1091.879
_citation_journal_id_ASTM ARKEAD
_cod_data_source_file Lundgren_ARKEAD_1958_263.cif
_cod_data_source_block H10Cr5O28Zr4
_cod_original_formula_sum 'H10 Cr5 O28 Zr4'
_cod_database_code 1538312

loop_
_symmetry_equiv_pos_as_xyz
x,y,z
-x,-y,z
x+1/2,-y+1/2,-z+1/2
-x+1/2,y+1/2,-z+1/2
-x,-y,-z
x,y,-z
-x-1/2,y-1/2,z-1/2
x-1/2,-y-1/2,z-1/2

loop_
_atom_site_label
_atom_site_type_symbol
_atom_site_fract_x
_atom_site_fract_y
_atom_site_fract_z
_atom_site_occupancy
_atom_site_U_iso_or_equiv
O8 O-2 0.105 0.97 0 1 0.0
O6 O-2 0.36 0.97 0 1 0.0
O11 O-2 0.28 0.375 0.19 1 0.0
Zr1 Zr+4 0.049 0.125 0 1 0.0
Cr1 Cr+6 0.364 0.088 0 1 0.0
O10 O-2 0.105 0.47 0 1 0.0
Cr2 Cr+6 0.364 0.622 0 1 0.0
O3 O-2 0.235 0.13 0 1 0.0
O5 O-2 0.36 0.78 0 1 0.0
O7 O-2 0.105 0.78 0 1 0.0
O9 O-2 0.105 0.28 0 1 0.0
Zr2 Zr+4 0.049 0.625 0 1 0.0
O4 O-2 0.235 0.62 0 1 0.0
O2 O-2 0.06 0.625 0.285 1 0.0
Cr3 Cr+6 0.197 0.375 0 0.5 0.0
O1 O-2 0.06 0.125 0.285 1 0.0
